data_7243743
loop_
_publ_author_name
'Krause, Bernhard Markus'
'Bauer, Britta'
'Neudoerfl, Joerg'
'Wieder, Thomas'
'Schmalz, Hans G\"unther'

_publ_section_title
;
 ItaCORMs: Conjugation with a CO-releasing Unit greatly Enhances the
 Anti-inflammatory Activity of Itaconates
;
_journal_name_full 'RSC Medicinal Chemistry'
_journal_paper_doi 10.1039/D1MD00163A
_journal_year 2021
_chemical_formula_moiety 'C15 H14 Fe O7'
_chemical_formula_sum 'C15 H14 Fe O7'
_chemical_formula_weight 362.11
_space_group_crystal_system monoclinic
_space_group_IT_number 4
_space_group_name_Hall 'P 2yb'
_space_group_name_H-M_alt 'P 1 21 1'
_atom_sites_solution_hydrogens geom
_audit_creation_method SHELXL-2014/7
_audit_update_record
;
2021-04-14 deposited with the CCDC.	2021-10-12 downloaded from the CCDC.
;
_cell_angle_alpha 90
_cell_angle_beta 104.110(2)
_cell_angle_gamma 90
_cell_formula_units_Z 2
_cell_length_a 7.1067(3)
_cell_length_b 12.2043(5)
_cell_length_c 9.3734(4)
_cell_measurement_reflns_used 8640
_cell_measurement_temperature 100(2)
_cell_measurement_theta_max 71.74
_cell_measurement_theta_min 4.86
_cell_volume 788.45(6)
_computing_cell_refinement 'Bruker APEX 3'
_computing_data_collection 'Bruker APEX 3'
_computing_data_reduction 'Bruker APEX 3'
_computing_molecular_graphics 'SCHAKAL99 (E. Keller 1999)'
_computing_publication_material 'PLATON (A. L. Spek 1980-2015)'
_computing_structure_refinement
;
SHELXL-2014/7 (Sheldrick, 2014)
SHELXLE (C. B. Huebschle 2016)'
;
_computing_structure_solution 'SHELXT  (Sheldrick, 2015)'
_diffrn_ambient_temperature 100(2)
_diffrn_detector_type 'Bruker PhotonIII M14'
_diffrn_measured_fraction_theta_full 0.999
_diffrn_measured_fraction_theta_max 0.999
_diffrn_measurement_device_type 'Bruker D8 Venture'
_diffrn_measurement_method '\f and \w scans'
_diffrn_radiation_type CuK\a
_diffrn_radiation_wavelength 1.54178
_diffrn_reflns_av_R_equivalents 0.0603
_diffrn_reflns_av_unetI/netI 0.0432
_diffrn_reflns_Laue_measured_fraction_full 0.999
_diffrn_reflns_Laue_measured_fraction_max 0.999
_diffrn_reflns_limit_h_max 8
_diffrn_reflns_limit_h_min -8
_diffrn_reflns_limit_k_max 15
_diffrn_reflns_limit_k_min -15
_diffrn_reflns_limit_l_max 11
_diffrn_reflns_limit_l_min -11
_diffrn_reflns_number 14895
_diffrn_reflns_point_group_measured_fraction_full 0.999
_diffrn_reflns_point_group_measured_fraction_max 0.999
_diffrn_reflns_theta_full 67.679
_diffrn_reflns_theta_max 71.892
_diffrn_reflns_theta_min 4.865
_diffrn_source 'micro focus'
_exptl_absorpt_coefficient_mu 7.987
_exptl_absorpt_correction_T_max 0.7535
_exptl_absorpt_correction_T_min 0.4517
_exptl_absorpt_correction_type multi-scan
_exptl_absorpt_process_details 'Bruker SADABS'
_exptl_crystal_colour 'pale yellow'
_exptl_crystal_density_diffrn 1.525
_exptl_crystal_description 'Irregular block'
_exptl_crystal_F_000 372
_exptl_crystal_size_max 0.150
_exptl_crystal_size_mid 0.100
_exptl_crystal_size_min 0.030
_refine_diff_density_max 1.104
_refine_diff_density_min -0.293
_refine_diff_density_rms 0.069
_refine_ls_abs_structure_details
;
 Refined as an inversion twin.
;
_refine_ls_abs_structure_Flack 0.467(8)
_refine_ls_extinction_method none
_refine_ls_goodness_of_fit_ref 1.071
_refine_ls_hydrogen_treatment constr
_refine_ls_matrix_type full
_refine_ls_number_parameters 210
_refine_ls_number_reflns 3057
_refine_ls_number_restraints 1
_refine_ls_restrained_S_all 1.070
_refine_ls_R_factor_all 0.0471
_refine_ls_R_factor_gt 0.0431
_refine_ls_shift/su_max 0.000
_refine_ls_shift/su_mean 0.000
_refine_ls_structure_factor_coef Fsqd
_refine_ls_weighting_details 'w=1/[\s^2^(Fo^2^)+(0.0468P)^2^+0.8031P] where P=(Fo^2^+2Fc^2^)/3'
_refine_ls_weighting_scheme calc
_refine_ls_wR_factor_gt 0.1008
_refine_ls_wR_factor_ref 0.1039
_reflns_Friedel_coverage 0.905
_reflns_Friedel_fraction_full 0.999
_reflns_Friedel_fraction_max 0.999
_reflns_number_gt 2880
_reflns_number_total 3057
_reflns_threshold_expression 'I > 2\s(I)'
_cod_data_source_file d1md00163a2.cif
_cod_data_source_block bhd_kse9_nm
_cod_original_sg_symbol_H-M 'P 21'
_cod_database_code 7243743
_shelx_shelxl_version_number 2014/7
_shelx_space_group_comment
;
The symmetry employed for this shelxl refinement is uniquely defined
by the following loop, which should always be used as a source of
symmetry information in preference to the above space-group names.
They are only intended as comments.
;
_shelx_estimated_absorpt_t_min 0.380
_shelx_estimated_absorpt_t_max 0.796

loop_
_space_group_symop_operation_xyz
'x, y, z'
'-x, y+1/2, -z'

loop_
_atom_site_label
_atom_site_type_symbol
_atom_site_fract_x
_atom_site_fract_y
_atom_site_fract_z
_atom_site_U_iso_or_equiv
_atom_site_adp_type
_atom_site_occupancy
_atom_site_site_symmetry_order
_atom_site_calc_flag
_atom_site_refinement_flags_posn
_atom_site_refinement_flags_adp
_atom_site_refinement_flags_occupancy
_atom_site_disorder_assembly
_atom_site_disorder_group
Fe1 Fe 0.21875(10) 0.47721(7) 0.53851(8) 0.0244(2) Uani 1 1 d . . . . .
O1 O 0.2566(5) 0.5317(4) 0.2272(4) 0.0290(8) Uani 1 1 d . . . . .
O2 O 0.5749(5) 0.4957(4) 0.3187(4) 0.0312(10) Uani 1 1 d . . . . .
O3 O 0.8610(5) 0.5423(3) -0.0053(4) 0.0271(8) Uani 1 1 d . . . . .
O4 O 0.5787(7) 0.6247(4) -0.0073(6) 0.0455(12) Uani 1 1 d . . . . .
O5 O 0.2125(7) 0.2810(4) 0.3568(5) 0.0455(12) Uani 1 1 d . . . . .
O6 O 0.0726(7) 0.3604(4) 0.7655(5) 0.0489(12) Uani 1 1 d . . . . .
O7 O 0.6365(5) 0.4970(4) 0.6709(4) 0.0374(11) Uani 1 1 d . . . . .
C1 C 0.2303(9) 0.5777(5) 0.3611(7) 0.0299(13) Uani 1 1 d . . . . .
C2 C 0.0369(8) 0.5616(5) 0.3730(7) 0.0305(12) Uani 1 1 d . . . . .
H2 H -0.0644 0.5249 0.2947 0.037 Uiso 1 1 calc R U . . .
C3 C 0.0041(10) 0.5936(5) 0.5097(7) 0.0347(13) Uani 1 1 d . . . . .
H3 H -0.1218 0.5815 0.5370 0.042 Uiso 1 1 calc R U . . .
C4 C 0.1731(9) 0.6375(5) 0.6097(7) 0.0335(13) Uani 1 1 d . . . . .
H4 H 0.1656 0.6444 0.7145 0.040 Uiso 1 1 calc R U . . .
C5 C 0.3040(10) 0.7181(5) 0.5598(8) 0.0417(15) Uani 1 1 d . . . . .
H5A H 0.4304 0.7215 0.6331 0.050 Uiso 1 1 calc R U . . .
H5AB H 0.2449 0.7920 0.5516 0.050 Uiso 1 1 calc R U . . .
C6 C 0.3363(9) 0.6825(5) 0.4070(7) 0.0336(13) Uani 1 1 d . . . . .
H6A H 0.2874 0.7401 0.3329 0.040 Uiso 1 1 calc R U . . .
H6AB H 0.4765 0.6722 0.4145 0.040 Uiso 1 1 calc R U . . .
C7 C 0.4314(7) 0.4902(6) 0.2205(5) 0.0298(12) Uani 1 1 d . . . . .
C8 C 0.4153(8) 0.4330(6) 0.0747(6) 0.0355(13) Uani 1 1 d . . . . .
H8A H 0.3729 0.3564 0.0821 0.043 Uiso 1 1 calc R U . . .
H8AB H 0.3154 0.4702 -0.0023 0.043 Uiso 1 1 calc R U . . .
C9 C 0.6052(8) 0.4333(5) 0.0305(6) 0.0262(12) Uani 1 1 d . . . . .
C10 C 0.6934(10) 0.3422(5) 0.0089(9) 0.0443(17) Uani 1 1 d . . . . .
H10A H 0.8080 0.3453 -0.0261 0.053 Uiso 1 1 calc R U . . .
H10B H 0.6424 0.2733 0.0282 0.053 Uiso 1 1 calc R U . . .
C11 C 0.6749(9) 0.5437(5) 0.0032(6) 0.0282(12) Uani 1 1 d . . . . .
C12 C 0.9408(10) 0.6458(5) -0.0312(7) 0.0382(14) Uani 1 1 d . . . . .
H12A H 0.8727 0.6732 -0.1284 0.057 Uiso 1 1 calc R U . . .
H12B H 1.0790 0.6371 -0.0276 0.057 Uiso 1 1 calc R U . . .
H12C H 0.9254 0.6981 0.0444 0.057 Uiso 1 1 calc R U . . .
C13 C 0.2128(9) 0.3571(5) 0.4311(7) 0.0337(13) Uani 1 1 d . . . . .
C14 C 0.1312(9) 0.4077(6) 0.6774(7) 0.0368(14) Uani 1 1 d . . . . .
C15 C 0.4738(8) 0.4876(6) 0.6199(5) 0.0310(12) Uani 1 1 d . . . . .

loop_
_atom_site_aniso_label
_atom_site_aniso_U_11
_atom_site_aniso_U_22
_atom_site_aniso_U_33
_atom_site_aniso_U_23
_atom_site_aniso_U_13
_atom_site_aniso_U_12
Fe1 0.0232(4) 0.0314(4) 0.0195(3) -0.0027(4) 0.0069(3) -0.0047(4)
O1 0.0212(18) 0.048(2) 0.0190(17) 0.0000(17) 0.0070(14) 0.0032(17)
O2 0.0204(16) 0.050(3) 0.0242(17) -0.0052(18) 0.0069(13) -0.0016(17)
O3 0.029(2) 0.028(2) 0.0242(19) 0.0020(15) 0.0058(15) -0.0024(16)
O4 0.051(3) 0.037(3) 0.052(3) 0.006(2) 0.019(2) 0.016(2)
O5 0.053(3) 0.039(3) 0.049(3) -0.015(2) 0.020(2) -0.011(2)
O6 0.051(3) 0.069(3) 0.029(2) 0.006(2) 0.015(2) -0.019(3)
O7 0.0251(19) 0.062(3) 0.0232(17) -0.0007(19) 0.0020(14) -0.0048(19)
C1 0.027(3) 0.037(3) 0.027(3) -0.002(2) 0.009(2) 0.000(2)
C2 0.022(3) 0.037(3) 0.033(3) 0.000(2) 0.009(2) 0.004(2)
C3 0.029(3) 0.041(3) 0.037(3) -0.004(3) 0.015(3) 0.004(2)
C4 0.034(3) 0.035(3) 0.037(3) -0.012(3) 0.019(3) -0.004(3)
C5 0.041(4) 0.037(3) 0.052(4) -0.014(3) 0.020(3) -0.006(3)
C6 0.032(3) 0.031(3) 0.042(4) 0.005(3) 0.019(3) -0.001(2)
C7 0.023(2) 0.046(4) 0.022(2) -0.001(3) 0.0082(18) -0.001(3)
C8 0.030(3) 0.055(4) 0.023(3) -0.010(2) 0.009(2) -0.004(3)
C9 0.029(3) 0.031(3) 0.020(3) -0.003(2) 0.009(2) -0.004(2)
C10 0.048(4) 0.025(3) 0.067(5) 0.000(3) 0.029(4) -0.001(3)
C11 0.041(3) 0.032(3) 0.015(3) 0.001(2) 0.013(2) 0.007(3)
C12 0.050(4) 0.032(3) 0.035(3) 0.009(3) 0.016(3) -0.004(3)
C13 0.029(3) 0.036(3) 0.039(3) 0.003(3) 0.013(3) -0.009(3)
C14 0.028(3) 0.049(4) 0.033(3) -0.010(3) 0.006(3) -0.009(3)
C15 0.036(3) 0.039(3) 0.019(2) -0.002(3) 0.008(2) -0.004(3)

loop_
_atom_type_symbol
_atom_type_description
_atom_type_scat_dispersion_real
_atom_type_scat_dispersion_imag
_atom_type_scat_source
C C 0.0181 0.0091 'International Tables Vol C Tables 4.2.6.8 and 6.1.1.4'
H H 0.0000 0.0000 'International Tables Vol C Tables 4.2.6.8 and 6.1.1.4'
Fe Fe -1.1336 3.1974 'International Tables Vol C Tables 4.2.6.8 and 6.1.1.4'
O O 0.0492 0.0322 'International Tables Vol C Tables 4.2.6.8 and 6.1.1.4'

loop_
_geom_angle_atom_site_label_1
_geom_angle_atom_site_label_2
_geom_angle_atom_site_label_3
_geom_angle
_geom_angle_site_symmetry_1
_geom_angle_site_symmetry_3
_geom_angle_publ_flag
C13 Fe1 C14 93.3(3) . . ?
C13 Fe1 C15 100.5(3) . . ?
C14 Fe1 C15 102.7(3) . . ?
C13 Fe1 C2 93.6(3) . . ?
C14 Fe1 C2 121.7(3) . . ?
C15 Fe1 C2 132.5(3) . . ?
C13 Fe1 C3 125.7(3) . . ?
C14 Fe1 C3 92.6(3) . . ?
C15 Fe1 C3 130.5(3) . . ?
C2 Fe1 C3 40.4(2) . . ?
C13 Fe1 C1 91.9(3) . . ?
C14 Fe1 C1 161.6(3) . . ?
C15 Fe1 C1 93.7(3) . . ?
C2 Fe1 C1 40.3(2) . . ?
C3 Fe1 C1 70.2(2) . . ?
C13 Fe1 C4 163.5(3) . . ?
C14 Fe1 C4 95.8(3) . . ?
C15 Fe1 C4 91.0(3) . . ?
C2 Fe1 C4 69.9(3) . . ?
C3 Fe1 C4 40.2(3) . . ?
C1 Fe1 C4 75.3(2) . . ?
C7 O1 C1 120.3(4) . . ?
C11 O3 C12 115.8(5) . . ?
C2 C1 O1 110.6(5) . . ?
C2 C1 C6 121.7(5) . . ?
O1 C1 C6 115.1(5) . . ?
C2 C1 Fe1 68.2(3) . . ?
O1 C1 Fe1 120.6(4) . . ?
C6 C1 Fe1 112.9(4) . . ?
C3 C2 C1 114.2(5) . . ?
C3 C2 Fe1 70.3(4) . . ?
C1 C2 Fe1 71.5(3) . . ?
C3 C2 H2 122.8 . . ?
C1 C2 H2 122.8 . . ?
Fe1 C2 H2 122.8 . . ?
C2 C3 C4 113.5(5) . . ?
C2 C3 Fe1 69.3(3) . . ?
C4 C3 Fe1 72.3(4) . . ?
C2 C3 H3 123.2 . . ?
C4 C3 H3 123.2 . . ?
Fe1 C3 H3 123.2 . . ?
C3 C4 C5 121.6(6) . . ?
C3 C4 Fe1 67.5(3) . . ?
C5 C4 Fe1 110.6(4) . . ?
C3 C4 H4 115.9 . . ?
C5 C4 H4 115.9 . . ?
Fe1 C4 H4 115.9 . . ?
C4 C5 C6 110.0(5) . . ?
C4 C5 H5A 109.7 . . ?
C6 C5 H5A 109.7 . . ?
C4 C5 H5AB 109.7 . . ?
C6 C5 H5AB 109.7 . . ?
H5A C5 H5AB 108.2 . . ?
C1 C6 C5 109.0(5) . . ?
C1 C6 H6A 109.9 . . ?
C5 C6 H6A 109.9 . . ?
C1 C6 H6AB 109.9 . . ?
C5 C6 H6AB 109.9 . . ?
H6A C6 H6AB 108.3 . . ?
O2 C7 O1 124.2(5) . . ?
O2 C7 C8 125.6(5) . . ?
O1 C7 C8 110.2(4) . . ?
C9 C8 C7 111.8(5) . . ?
C9 C8 H8A 109.3 . . ?
C7 C8 H8A 109.3 . . ?
C9 C8 H8AB 109.3 . . ?
C7 C8 H8AB 109.3 . . ?
H8A C8 H8AB 107.9 . . ?
C10 C9 C11 123.4(5) . . ?
C10 C9 C8 122.2(6) . . ?
C11 C9 C8 114.2(5) . . ?
C9 C10 H10A 120.0 . . ?
C9 C10 H10B 120.0 . . ?
H10A C10 H10B 120.0 . . ?
O4 C11 O3 123.9(6) . . ?
O4 C11 C9 124.1(6) . . ?
O3 C11 C9 112.0(5) . . ?
O3 C12 H12A 109.5 . . ?
O3 C12 H12B 109.5 . . ?
H12A C12 H12B 109.5 . . ?
O3 C12 H12C 109.5 . . ?
H12A C12 H12C 109.5 . . ?
H12B C12 H12C 109.5 . . ?
O5 C13 Fe1 177.1(6) . . ?
O6 C14 Fe1 178.4(6) . . ?
O7 C15 Fe1 178.3(7) . . ?

loop_
_geom_bond_atom_site_label_1
_geom_bond_atom_site_label_2
_geom_bond_distance
_geom_bond_site_symmetry_2
_geom_bond_publ_flag
Fe1 C13 1.773(6) . ?
Fe1 C14 1.788(7) . ?
Fe1 C15 1.792(5) . ?
Fe1 C2 2.039(6) . ?
Fe1 C3 2.053(6) . ?
Fe1 C1 2.083(6) . ?
Fe1 C4 2.118(6) . ?
O1 C7 1.357(7) . ?
O1 C1 1.428(7) . ?
O2 C7 1.198(6) . ?
O3 C11 1.345(7) . ?
O3 C12 1.430(7) . ?
O4 C11 1.192(7) . ?
O5 C13 1.160(8) . ?
O6 C14 1.164(8) . ?
O7 C15 1.144(6) . ?
C1 C2 1.420(8) . ?
C1 C6 1.493(8) . ?
C2 C3 1.412(8) . ?
C2 H2 1.0000 . ?
C3 C4 1.435(9) . ?
C3 H3 1.0000 . ?
C4 C5 1.505(9) . ?
C4 H4 1.0000 . ?
C5 C6 1.566(9) . ?
C5 H5A 0.9900 . ?
C5 H5AB 0.9900 . ?
C6 H6A 0.9900 . ?
C6 H6AB 0.9900 . ?
C7 C8 1.514(8) . ?
C8 C9 1.505(8) . ?
C8 H8A 0.9900 . ?
C8 H8AB 0.9900 . ?
C9 C10 1.316(9) . ?
C9 C11 1.479(8) . ?
C10 H10A 0.9500 . ?
C10 H10B 0.9500 . ?
C12 H12A 0.9800 . ?
C12 H12B 0.9800 . ?
C12 H12C 0.9800 . ?

loop_
_geom_torsion_atom_site_label_1
_geom_torsion_atom_site_label_2
_geom_torsion_atom_site_label_3
_geom_torsion_atom_site_label_4
_geom_torsion
_geom_torsion_site_symmetry_1
_geom_torsion_site_symmetry_2
_geom_torsion_site_symmetry_3
_geom_torsion_site_symmetry_4
_geom_torsion_publ_flag
C7 O1 C1 C2 -148.5(5) . . . . ?
C7 O1 C1 C6 68.7(7) . . . . ?
C7 O1 C1 Fe1 -72.4(6) . . . . ?
O1 C1 C2 C3 173.2(5) . . . . ?
C6 C1 C2 C3 -46.8(8) . . . . ?
Fe1 C1 C2 C3 57.4(5) . . . . ?
O1 C1 C2 Fe1 115.8(4) . . . . ?
C6 C1 C2 Fe1 -104.2(6) . . . . ?
C1 C2 C3 C4 0.7(8) . . . . ?
Fe1 C2 C3 C4 58.8(5) . . . . ?
C1 C2 C3 Fe1 -58.0(5) . . . . ?
C2 C3 C4 C5 44.0(8) . . . . ?
Fe1 C3 C4 C5 101.1(5) . . . . ?
C2 C3 C4 Fe1 -57.1(5) . . . . ?
C3 C4 C5 C6 -42.0(8) . . . . ?
Fe1 C4 C5 C6 33.5(7) . . . . ?
C2 C1 C6 C5 45.4(8) . . . . ?
O1 C1 C6 C5 -176.3(5) . . . . ?
Fe1 C1 C6 C5 -32.3(6) . . . . ?
C4 C5 C6 C1 -1.5(8) . . . . ?
C1 O1 C7 O2 -5.4(10) . . . . ?
C1 O1 C7 C8 172.4(5) . . . . ?
O2 C7 C8 C9 -29.3(10) . . . . ?
O1 C7 C8 C9 152.9(5) . . . . ?
C7 C8 C9 C10 120.3(7) . . . . ?
C7 C8 C9 C11 -64.0(7) . . . . ?
C12 O3 C11 O4 -1.2(8) . . . . ?
C12 O3 C11 C9 -179.9(5) . . . . ?
C10 C9 C11 O4 163.9(7) . . . . ?
C8 C9 C11 O4 -11.7(8) . . . . ?
C10 C9 C11 O3 -17.5(9) . . . . ?
C8 C9 C11 O3 166.9(4) . . . . ?
